data_4089674
loop_
_publ_author_name
'Jandl, Christian'
'\"Ofele, Karl'
'K\"uhn, Fritz E.'
'Herrmann, Wolfgang A.'
'P\"othig, Alexander'

_publ_section_title
;
 Structure and Dynamics of Imidazolium- and Pyridinium-Substituted
 \h3-Cycloheptatrienide-Pd Complexes
;
_journal_issue 22
_journal_name_full Organometallics
_journal_page_first 6398
_journal_paper_doi 10.1021/om500738d
_journal_volume 33
_journal_year 2014
_chemical_compound_source 'see text'
_chemical_formula_moiety 'C17 H16 Br2 N2 Pd, 0.5(C4 H10 O)'
_chemical_formula_sum 'C19 H21 Br2 N2 O0.5 Pd'
_chemical_formula_weight 551.61
_space_group_IT_number 15
_space_group_name_Hall '-C 2yc'
_space_group_name_H-M_alt 'C 1 2/c 1'
_symmetry_cell_setting monoclinic
_symmetry_Int_Tables_number 15
_symmetry_space_group_name_Hall '-C 2yc'
_symmetry_space_group_name_H-M 'C 1 2/c 1'
_atom_sites_solution_hydrogens geom
_atom_sites_solution_primary direct
_atom_sites_solution_secondary difmap
_cell_angle_alpha 90
_cell_angle_beta 96.105(2)
_cell_angle_gamma 90
_cell_formula_units_Z 8
_cell_length_a 17.8668(6)
_cell_length_b 8.3337(3)
_cell_length_c 25.7429(9)
_cell_measurement_reflns_used 7009
_cell_measurement_temperature 123
_cell_measurement_theta_max 24.8390
_cell_measurement_theta_min 2.6997
_cell_volume 3811.3(2)
_computing_cell_refinement 'SAINT (Bruker, 2008b)'
_computing_data_collection 'APEX II Control Software (Bruker, 2008a)'
_computing_data_reduction 'SAINT (Bruker, 2008b)'
_computing_molecular_graphics 'PLATON (Spek, 2011)'
_computing_publication_material 'PLATON (Spek, 2011), enCIFer (Allen, 2004)'
_computing_structure_refinement 'SHELXL97 (Sheldrick, 1997), SHELXLE (Huebschle, 2011)'
_computing_structure_solution 'SHELXS97 (Sheldrick, 1997)'
_diffrn_ambient_temperature 123
_diffrn_detector ' CCD plate '
_diffrn_detector_area_resol_mean 16
_diffrn_measured_fraction_theta_full 0.999
_diffrn_measured_fraction_theta_max 0.999
_diffrn_measurement_device ' \k-geometry diffractometer '
_diffrn_measurement_device_type ' Bruker APEX-II CCD '
_diffrn_measurement_method ' phi- and omega-rotation '
_diffrn_radiation_monochromator graphite
_diffrn_radiation_probe x-ray
_diffrn_radiation_source 'fine-focus sealed tube'
_diffrn_radiation_type MoK\a
_diffrn_radiation_wavelength 0.71073
_diffrn_reflns_av_R_equivalents 0.0779
_diffrn_reflns_av_sigmaI/netI 0.0615
_diffrn_reflns_limit_h_max 21
_diffrn_reflns_limit_h_min -21
_diffrn_reflns_limit_k_max 10
_diffrn_reflns_limit_k_min -10
_diffrn_reflns_limit_l_max 31
_diffrn_reflns_limit_l_min -31
_diffrn_reflns_number 37134
_diffrn_reflns_reduction_process
;
;
_diffrn_reflns_theta_full 25.39
_diffrn_reflns_theta_max 25.39
_diffrn_reflns_theta_min 2.29
_exptl_absorpt_coefficient_mu 5.173
_exptl_absorpt_correction_T_max 0.7452
_exptl_absorpt_correction_T_min 0.6585
_exptl_absorpt_correction_type multi-scan
_exptl_absorpt_process_details 'SADABS, Bruker, 2008b'
_exptl_crystal_colour red
_exptl_crystal_density_diffrn 1.923
_exptl_crystal_density_method 'Not Measured'
_exptl_crystal_description fragment
_exptl_crystal_F_000 2152
_exptl_crystal_size_max 0.270
_exptl_crystal_size_mid 0.120
_exptl_crystal_size_min 0.040
_refine_diff_density_max 0.574
_refine_diff_density_min -0.517
_refine_diff_density_rms 0.115
_refine_ls_extinction_method none
_refine_ls_goodness_of_fit_ref 0.923
_refine_ls_hydrogen_treatment constr
_refine_ls_matrix_type full
_refine_ls_number_parameters 223
_refine_ls_number_reflns 3497
_refine_ls_number_restraints 0
_refine_ls_restrained_S_all 0.923
_refine_ls_R_factor_all 0.0462
_refine_ls_R_factor_gt 0.0281
_refine_ls_shift/su_max 0.001
_refine_ls_shift/su_mean 0.000
_refine_ls_structure_factor_coef Fsqd
_refine_ls_weighting_details 'calc w=1/[\s^2^(Fo^2^)+(0.0207P)^2^]         where P=(Fo^2^+2Fc^2^)/3'
_refine_ls_weighting_scheme calc
_refine_ls_wR_factor_gt 0.0507
_refine_ls_wR_factor_ref 0.0538
_reflns_number_gt 2647
_reflns_number_total 3497
_reflns_threshold_expression I>2\s(I)
_cod_data_source_file om500738d_si_002.cif
_cod_data_source_block Compound_3d
_cod_depositor_comments
;
The following automatic conversions were performed:

data item '_symmetry_cell_setting' value 'Monoclinic' was changed to
'monoclinic' in accordance with the
/home/saulius/struct/COD-crude-data/automatic-downloads/DataCite-retrospective/ACS/depositions/lib/dictionaries/cif_core.dic
dictionary named 'cif_core.dic' version 2.4.2 last updated on
2011-04-26.

Automatic conversion script
Id: cif_fix_values 6909 2019-04-08 15:41:33Z antanas 

2021-12-16
Z value and formula fixed to values more according to usual
chemical conventions.                 miguel
;
_cod_original_formula_weight 1103.22
_cod_original_formula_moiety '2(C17 H16 Br2 N2 Pd), C4 H10 O'
_cod_original_formula_units_Z 4
_cod_original_sg_symbol_H-M 'C 2/c'
_cod_original_formula_sum 'C38 H42 Br4 N4 O1 Pd2'
_cod_database_code 4089674

loop_
_symmetry_equiv_pos_site_id
_symmetry_equiv_pos_as_xyz
1 x,y,z
2 -x,y,1/2-z
3 -x,-y,-z
4 x,-y,1/2+z
5 1/2+x,1/2+y,z
6 1/2-x,1/2+y,1/2-z
7 1/2-x,1/2-y,-z
8 1/2+x,1/2-y,1/2+z

loop_
_atom_site_aniso_label
_atom_site_aniso_U_11
_atom_site_aniso_U_22
_atom_site_aniso_U_33
_atom_site_aniso_U_23
_atom_site_aniso_U_13
_atom_site_aniso_U_12
Pd1 0.0123(2) 0.0127(2) 0.0148(2) 0.0012(1) 0.0016(1) 0.0019(1)
Br1 0.0189(3) 0.0204(2) 0.0175(3) 0.0018(2) 0.0042(2) 0.0037(2)
Br2 0.0202(3) 0.0177(2) 0.0214(3) 0.0004(2) 0.0002(2) -0.0011(2)
N1 0.0112(19) 0.0129(18) 0.014(2) -0.0024(15) 0.0019(16) -0.0006(14)
N2 0.022(2) 0.0100(18) 0.019(2) -0.0034(16) 0.0083(18) -0.0005(15)
C1 0.009(2) 0.014(2) 0.016(3) 0.0051(18) 0.0017(19) 0.0009(17)
C2 0.016(2) 0.015(2) 0.014(3) 0.0030(18) 0.007(2) 0.0001(18)
C3 0.016(2) 0.018(2) 0.014(3) 0.0040(19) 0.002(2) -0.0048(19)
C4 0.012(2) 0.014(2) 0.012(3) 0.0049(18) -0.0018(19) -0.0033(18)
C5 0.012(2) 0.006(2) 0.019(3) 0.0032(18) 0.002(2) 0.0024(17)
C6 0.018(2) 0.006(2) 0.014(2) -0.0021(17) 0.006(2) -0.0036(17)
C7 0.009(2) 0.013(2) 0.020(3) 0.0029(18) 0.002(2) -0.0032(17)
C8 0.018(2) 0.011(2) 0.021(3) -0.0025(19) 0.008(2) -0.0028(18)
C9 0.024(3) 0.018(2) 0.018(3) 0.003(2) -0.005(2) 0.0043(19)
C10 0.033(3) 0.022(2) 0.018(3) 0.000(2) 0.000(2) 0.002(2)
C11 0.032(3) 0.013(2) 0.022(3) -0.0102(19) 0.013(2) -0.006(2)
C12 0.023(3) 0.012(2) 0.019(3) -0.0010(19) 0.006(2) 0.0022(19)
C13 0.040(3) 0.029(3) 0.011(3) -0.002(2) 0.003(2) -0.005(2)
C14 0.021(3) 0.038(3) 0.025(3) 0.000(2) -0.001(2) -0.007(2)
C15 0.025(3) 0.026(2) 0.019(3) 0.006(2) 0.010(2) 0.005(2)
C16 0.032(3) 0.026(2) 0.009(3) -0.001(2) 0.005(2) 0.004(2)
C17 0.016(3) 0.019(2) 0.021(3) -0.008(2) -0.004(2) 0.0000(19)
O1 0.043(3) 0.031(3) 0.079(4) 0.0000 -0.023(3) 0.0000
C18 0.044(5) 0.141(7) 0.107(7) 0.076(5) 0.002(4) -0.016(4)
C19 0.027(4) 0.064(4) 0.213(10) 0.088(5) -0.036(5) -0.021(3)

loop_
_atom_site_label
_atom_site_type_symbol
_atom_site_thermal_displace_type
_atom_site_fract_x
_atom_site_fract_y
_atom_site_fract_z
_atom_site_occupancy
_atom_site_U_iso_or_equiv
_atom_site_calc_flag
_atom_site_refinement_flags
Pd1 Pd Uani 0.08925(2) 0.93340(3) 0.49678(1) 1.000 0.0132(1) d .
Br1 Br Uani 0.08015(2) 1.01604(5) 0.40078(2) 1.000 0.0188(2) d .
Br2 Br Uani 0.13254(2) 1.20520(5) 0.53152(2) 1.000 0.0199(2) d .
N1 N Uani 0.14699(17) 0.5312(3) 0.42912(13) 1.000 0.0127(11) d .
N2 N Uani 0.18275(18) 0.3805(4) 0.36805(13) 1.000 0.0166(11) d .
C1 C Uani 0.0495(2) 0.7364(4) 0.53394(15) 1.000 0.0130(14) d .
C2 C Uani 0.1002(2) 0.8118(4) 0.57223(15) 1.000 0.0146(14) d .
C3 C Uani 0.1764(2) 0.7637(4) 0.58792(16) 1.000 0.0160(14) d .
C4 C Uani 0.2200(2) 0.6603(4) 0.56508(15) 1.000 0.0129(14) d .
C5 C Uani 0.2054(2) 0.5880(4) 0.51483(16) 1.000 0.0123(14) d .
C6 C Uani 0.1430(2) 0.6009(4) 0.48030(15) 1.000 0.0124(12) d .
C7 C Uani 0.0718(2) 0.6759(4) 0.48653(16) 1.000 0.0140(14) d .
C8 C Uani 0.1846(2) 0.3975(4) 0.41960(16) 1.000 0.0162(14) d .
C9 C Uani 0.1189(2) 0.5983(5) 0.38195(16) 1.000 0.0205(16) d .
C10 C Uani 0.1413(2) 0.5045(5) 0.34453(18) 1.000 0.0245(16) d .
C11 C Uani 0.2190(2) 0.2494(4) 0.34140(16) 1.000 0.0216(16) d .
C12 C Uani 0.2738(2) 0.3126(4) 0.30558(17) 1.000 0.0177(16) d .
C13 C Uani 0.3416(3) 0.3772(5) 0.32678(17) 1.000 0.0267(17) d .
C14 C Uani 0.3934(2) 0.4302(5) 0.29408(18) 1.000 0.0283(17) d .
C15 C Uani 0.3778(2) 0.4194(5) 0.24088(17) 1.000 0.0228(16) d .
C16 C Uani 0.3097(2) 0.3573(5) 0.21971(17) 1.000 0.0221(16) d .
C17 C Uani 0.2582(2) 0.3028(4) 0.25216(16) 1.000 0.0191(16) d .
O1 O Uani 0.50000 0.9592(5) 0.25000 1.000 0.0531(19) d S
C18 C Uani 0.4218(3) 0.9841(9) 0.3192(3) 1.000 0.098(4) d .
C19 C Uani 0.4636(3) 0.8665(7) 0.2873(3) 1.000 0.105(4) d .
H1 H Uiso -0.00510 0.73270 0.53940 1.000 0.0160 c R
H2 H Uiso 0.07550 0.86890 0.60000 1.000 0.0180 c R
H3 H Uiso 0.19910 0.81220 0.61910 1.000 0.0190 c R
H4 H Uiso 0.26620 0.63180 0.58470 1.000 0.0160 c R
H5 H Uiso 0.24440 0.52220 0.50420 1.000 0.0150 c R
H7 H Uiso 0.02950 0.64520 0.45980 1.000 0.0170 c R
H8 H Uiso 0.20860 0.32690 0.44520 1.000 0.0190 c R
H9 H Uiso 0.08940 0.69300 0.37710 1.000 0.0240 c R
H10 H Uiso 0.13040 0.52060 0.30800 1.000 0.0290 c R
H11A H Uiso 0.17980 0.18510 0.32080 1.000 0.0260 c R
H11B H Uiso 0.24590 0.17810 0.36790 1.000 0.0260 c R
H13 H Uiso 0.35260 0.38520 0.36360 1.000 0.0320 c R
H14 H Uiso 0.44000 0.47430 0.30870 1.000 0.0340 c R
H15 H Uiso 0.41380 0.45450 0.21870 1.000 0.0280 c R
H16 H Uiso 0.29820 0.35200 0.18290 1.000 0.0270 c R
H17 H Uiso 0.21180 0.25830 0.23750 1.000 0.0230 c R
H18A H Uiso 0.45780 1.05910 0.33740 1.000 0.1470 c R
H18B H Uiso 0.39580 0.92490 0.34480 1.000 0.1470 c R
H18C H Uiso 0.38480 1.04400 0.29590 1.000 0.1470 c R
H19A H Uiso 0.50140 0.80590 0.31040 1.000 0.1260 c R
H19B H Uiso 0.42780 0.78920 0.26900 1.000 0.1260 c R

loop_
_atom_type_symbol
_atom_type_description
_atom_type_scat_dispersion_real
_atom_type_scat_dispersion_imag
_atom_type_scat_source
C C 0.0033 0.0016 ' International Tables Vol C Tables 4.2.6.8 and 6.1.1.4'
H H 0.0000 0.0000 ' International Tables Vol C Tables 4.2.6.8 and 6.1.1.4'
Br Br -0.2901 2.4595 ' International Tables Vol C Tables 4.2.6.8 and 6.1.1.4'
N N 0.0061 0.0033 ' International Tables Vol C Tables 4.2.6.8 and 6.1.1.4'
O O 0.0106 0.0060 ' International Tables Vol C Tables 4.2.6.8 and 6.1.1.4'
Pd Pd -0.9988 1.0072 ' International Tables Vol C Tables 4.2.6.8 and 6.1.1.4'

loop_
_geom_angle_atom_site_label_1
_geom_angle_atom_site_label_2
_geom_angle_atom_site_label_3
_geom_angle
_geom_angle_site_symmetry_3
_geom_angle_publ_flag
Br1 Pd1 Br2 94.96(2) . yes
Br1 Pd1 C1 132.33(11) . yes
Br1 Pd1 C2 167.82(9) . yes
Br1 Pd1 C7 98.90(11) . yes
Br2 Pd1 C1 131.04(10) . yes
Br2 Pd1 C2 96.10(9) . yes
Br2 Pd1 C7 163.69(11) . yes
C1 Pd1 C2 38.77(14) . yes
C1 Pd1 C7 38.86(15) . yes
C2 Pd1 C7 69.43(14) . yes
C19 O1 C19 115.1(4) 2_655 yes
C6 N1 C9 126.1(3) . yes
C8 N1 C9 108.6(3) . yes
C6 N1 C8 125.1(3) . yes
C8 N2 C11 125.2(3) . yes
C10 N2 C11 126.5(3) . yes
C8 N2 C10 108.3(3) . yes
Pd1 C1 C7 75.0(2) . yes
C2 C1 C7 122.8(3) . no
Pd1 C1 C2 75.1(2) . yes
Pd1 C2 C3 111.9(3) . yes
C1 C2 C3 126.2(3) . no
Pd1 C2 C1 66.1(2) . yes
C2 C3 C4 129.4(4) . no
C3 C4 C5 127.7(4) . no
C4 C5 C6 128.4(3) . no
N1 C6 C5 116.7(3) . yes
C5 C6 C7 129.5(4) . no
N1 C6 C7 113.9(3) . yes
Pd1 C7 C1 66.12(19) . yes
Pd1 C7 C6 108.9(2) . yes
C1 C7 C6 125.6(4) . no
N1 C8 N2 108.2(3) . yes
N1 C9 C10 106.8(3) . yes
N2 C10 C9 108.2(4) . yes
N2 C11 C12 111.8(3) . yes
C11 C12 C17 120.9(3) . no
C13 C12 C17 119.5(4) . no
C11 C12 C13 119.5(4) . no
C12 C13 C14 119.8(4) . no
C13 C14 C15 120.5(4) . no
C14 C15 C16 119.7(4) . no
C15 C16 C17 120.0(4) . no
C12 C17 C16 120.5(3) . no
Pd1 C1 H1 119.00 . no
C2 C1 H1 119.00 . no
C7 C1 H1 119.00 . no
Pd1 C2 H2 114.00 . no
C1 C2 H2 114.00 . no
C3 C2 H2 114.00 . no
C4 C3 H3 115.00 . no
C2 C3 H3 115.00 . no
C5 C4 H4 116.00 . no
C3 C4 H4 116.00 . no
C4 C5 H5 116.00 . no
C6 C5 H5 116.00 . no
Pd1 C7 H7 115.00 . no
C1 C7 H7 115.00 . no
C6 C7 H7 115.00 . no
N2 C8 H8 126.00 . no
N1 C8 H8 126.00 . no
N1 C9 H9 127.00 . no
C10 C9 H9 127.00 . no
N2 C10 H10 126.00 . no
C9 C10 H10 126.00 . no
N2 C11 H11B 109.00 . no
C12 C11 H11A 109.00 . no
C12 C11 H11B 109.00 . no
H11A C11 H11B 108.00 . no
N2 C11 H11A 109.00 . no
C14 C13 H13 120.00 . no
C12 C13 H13 120.00 . no
C13 C14 H14 120.00 . no
C15 C14 H14 120.00 . no
C16 C15 H15 120.00 . no
C14 C15 H15 120.00 . no
C15 C16 H16 120.00 . no
C17 C16 H16 120.00 . no
C12 C17 H17 120.00 . no
C16 C17 H17 120.00 . no
O1 C19 C18 107.2(5) . yes
C19 C18 H18A 109.00 . no
C19 C18 H18B 109.00 . no
C19 C18 H18C 110.00 . no
H18A C18 H18B 110.00 . no
H18A C18 H18C 109.00 . no
H18B C18 H18C 109.00 . no
O1 C19 H19A 110.00 . no
O1 C19 H19B 110.00 . no
C18 C19 H19A 110.00 . no
C18 C19 H19B 110.00 . no
H19A C19 H19B 109.00 . no

loop_
_geom_bond_atom_site_label_1
_geom_bond_atom_site_label_2
_geom_bond_distance
_geom_bond_site_symmetry_2
_geom_bond_publ_flag
Pd1 Br1 2.5539(6) . yes
Pd1 Br2 2.5262(5) . yes
Pd1 C1 2.064(3) . yes
Pd1 C2 2.181(4) . yes
Pd1 C7 2.180(3) . yes
O1 C19 1.440(7) 2_655 yes
O1 C19 1.440(7) . yes
N1 C8 1.337(4) . yes
N1 C9 1.382(5) . yes
N1 C6 1.449(5) . yes
N2 C11 1.476(5) . yes
N2 C8 1.332(5) . yes
N2 C10 1.374(5) . yes
C1 C7 1.416(5) . no
C1 C2 1.413(5) . no
C2 C3 1.435(5) . no
C3 C4 1.339(5) . no
C4 C5 1.426(5) . no
C5 C6 1.354(5) . no
C6 C7 1.442(5) . no
C9 C10 1.335(6) . no
C11 C12 1.509(5) . no
C12 C17 1.376(6) . no
C12 C13 1.384(6) . no
C13 C14 1.388(6) . no
C14 C15 1.371(6) . no
C15 C16 1.380(5) . no
C16 C17 1.384(5) . no
C1 H1 1.0000 . no
C2 H2 1.0000 . no
C3 H3 0.9500 . no
C4 H4 0.9500 . no
C5 H5 0.9500 . no
C7 H7 1.0000 . no
C8 H8 0.9500 . no
C9 H9 0.9500 . no
C10 H10 0.9500 . no
C11 H11B 0.9900 . no
C11 H11A 0.9900 . no
C13 H13 0.9500 . no
C14 H14 0.9500 . no
C15 H15 0.9500 . no
C16 H16 0.9500 . no
C17 H17 0.9500 . no
C18 C19 1.524(9) . no
C18 H18A 0.9800 . no
C18 H18B 0.9800 . no
C18 H18C 0.9800 . no
C19 H19A 0.9900 . no
C19 H19B 0.9900 . no

loop_
_geom_hbond_atom_site_label_D
_geom_hbond_atom_site_label_H
_geom_hbond_atom_site_label_A
_geom_hbond_distance_DH
_geom_hbond_distance_HA
_geom_hbond_distance_DA
_geom_hbond_angle_DHA
_geom_hbond_site_symmetry_A
_geom_hbond_publ_flag
C1 H1 Br2 1.0000 2.8100 3.534(4) 130.00 3_576 yes
C8 H8 Br2 0.9500 2.9100 3.508(4) 122.00 1_545 yes
C8 H8 Br2 0.9500 2.8500 3.481(4) 125.00 7_566 yes
C9 H9 Br1 0.9500 2.7700 3.592(4) 145.00 . yes
C13 H13 Br2 0.9500 2.7900 3.692(4) 159.00 7_566 yes

loop_
_geom_torsion_atom_site_label_1
_geom_torsion_atom_site_label_2
_geom_torsion_atom_site_label_3
_geom_torsion_atom_site_label_4
_geom_torsion
_geom_torsion_site_symmetry_1
_geom_torsion_publ_flag
Br1 Pd1 C1 C2 167.79(16) . no
Br1 Pd1 C1 C7 37.2(3) . no
Br2 Pd1 C1 C2 -30.8(3) . no
Br2 Pd1 C1 C7 -161.38(16) . no
C2 Pd1 C1 C7 -130.6(3) . no
C7 Pd1 C1 C2 130.6(3) . no
Br2 Pd1 C2 C1 157.17(19) . no
Br2 Pd1 C2 C3 -81.6(2) . no
C1 Pd1 C2 C3 121.2(3) . no
C7 Pd1 C2 C1 -30.6(2) . no
C7 Pd1 C2 C3 90.6(3) . no
Br1 Pd1 C7 C1 -153.11(19) . no
Br1 Pd1 C7 C6 85.4(3) . no
C1 Pd1 C7 C6 -121.5(4) . no
C2 Pd1 C7 C1 30.5(2) . no
C2 Pd1 C7 C6 -91.0(3) . no
C19 O1 C19 C18 -174.1(4) 2_655 no
C8 N1 C6 C7 -145.4(3) . no
C9 N1 C6 C5 -138.6(4) . no
C8 N1 C6 C5 35.1(5) . no
C6 N1 C8 N2 -173.0(3) . no
C9 N1 C8 N2 1.6(4) . no
C6 N1 C9 C10 173.5(3) . no
C8 N1 C9 C10 -1.0(4) . no
C9 N1 C6 C7 41.0(5) . no
C10 N2 C8 N1 -1.5(4) . no
C11 N2 C8 N1 178.8(3) . no
C11 N2 C10 C9 -179.4(3) . no
C8 N2 C11 C12 -122.6(4) . no
C10 N2 C11 C12 57.8(5) . no
C8 N2 C10 C9 0.9(4) . no
Pd1 C1 C2 C3 -100.5(4) . no
C7 C1 C2 Pd1 60.7(3) . no
Pd1 C1 C7 C6 96.8(3) . no
C2 C1 C7 Pd1 -60.8(3) . no
C7 C1 C2 C3 -39.7(6) . no
C2 C1 C7 C6 36.0(5) . no
C1 C2 C3 C4 12.9(6) . no
Pd1 C2 C3 C4 -62.8(4) . no
C2 C3 C4 C5 9.9(6) . no
C3 C4 C5 C6 -3.8(6) . no
C4 C5 C6 N1 172.2(3) . no
C4 C5 C6 C7 -7.3(6) . no
N1 C6 C7 C1 172.2(3) . no
C5 C6 C7 Pd1 65.4(4) . no
C5 C6 C7 C1 -8.3(6) . no
N1 C6 C7 Pd1 -114.1(3) . no
N1 C9 C10 N2 0.1(4) . no
N2 C11 C12 C17 -109.5(4) . no
N2 C11 C12 C13 72.4(4) . no
C11 C12 C13 C14 177.7(4) . no
C11 C12 C17 C16 -178.3(3) . no
C13 C12 C17 C16 -0.1(5) . no
C17 C12 C13 C14 -0.5(6) . no
C12 C13 C14 C15 0.2(6) . no
C13 C14 C15 C16 0.8(6) . no
C14 C15 C16 C17 -1.5(6) . no
C15 C16 C17 C12 1.2(6) . no
